data_7205878
loop_
_publ_author_name
'Zhong, Di-Chang'
'Feng, Xiao-Long'
'Lu, Tong-Bu'

_publ_section_title
;
 Two organic--inorganic hybrid frameworks with unusual inorganic and
 organic connectivity
;
_journal_issue 7
_journal_name_full CrystEngComm
_journal_page_first 2201
_journal_paper_doi 10.1039/c0ce00961j
_journal_volume 13
_journal_year 2011
_chemical_formula_sum 'C8 H5 Cd Cl N8'
_chemical_formula_weight 361.05
_chemical_name_systematic
;
?
;
_space_group_IT_number 74
_symmetry_cell_setting orthorhombic
_symmetry_space_group_name_Hall '-I 2b 2'
_symmetry_space_group_name_H-M 'I m m a'
_atom_sites_solution_hydrogens geom
_atom_sites_solution_primary direct
_atom_sites_solution_secondary difmap
_audit_creation_method SHELXL-97
_cell_angle_alpha 90.00
_cell_angle_beta 90.00
_cell_angle_gamma 90.00
_cell_formula_units_Z 4
_cell_length_a 23.253(6)
_cell_length_b 7.6111(19)
_cell_length_c 14.573(4)
_cell_measurement_reflns_used 1356
_cell_measurement_temperature 173(2)
_cell_measurement_theta_max 24.99
_cell_measurement_theta_min 1.65
_cell_volume 2579.1(12)
_computing_cell_refinement 'Bruker SMART'
_computing_data_collection 'Bruker SMART'
_computing_data_reduction 'Bruker SAINT'
_computing_molecular_graphics 'Bruker SHELXTL'
_computing_publication_material 'Bruker SHELXTL'
_computing_structure_refinement 'SHELXL-97 (Sheldrick, 1997)'
_computing_structure_solution 'SHELXS-97 (Sheldrick, 1990)'
_diffrn_ambient_temperature 173(2)
_diffrn_measured_fraction_theta_full 0.996
_diffrn_measured_fraction_theta_max 0.996
_diffrn_measurement_device_type 'CCD area detector'
_diffrn_measurement_method 'phi and omega scans'
_diffrn_radiation_monochromator graphite
_diffrn_radiation_source 'fine-focus sealed tube'
_diffrn_radiation_type MoK\a
_diffrn_radiation_wavelength 0.71073
_diffrn_reflns_av_R_equivalents 0.0591
_diffrn_reflns_av_sigmaI/netI 0.0578
_diffrn_reflns_limit_h_max 27
_diffrn_reflns_limit_h_min -15
_diffrn_reflns_limit_k_max 8
_diffrn_reflns_limit_k_min -9
_diffrn_reflns_limit_l_max 17
_diffrn_reflns_limit_l_min -14
_diffrn_reflns_number 4959
_diffrn_reflns_theta_full 24.99
_diffrn_reflns_theta_max 24.99
_diffrn_reflns_theta_min 1.65
_diffrn_standards_decay_% 0
_diffrn_standards_interval_count 0
_diffrn_standards_interval_time 0
_diffrn_standards_number 0
_exptl_absorpt_coefficient_mu 0.948
_exptl_absorpt_correction_T_max 0.8479
_exptl_absorpt_correction_T_min 0.7266
_exptl_absorpt_correction_type multi-scan
_exptl_absorpt_process_details 'SADABS (SHELDRICK, 1996)'
_exptl_crystal_colour 'light yellow'
_exptl_crystal_density_diffrn 0.930
_exptl_crystal_density_method 'not measured'
_exptl_crystal_description block
_exptl_crystal_F_000 696
_exptl_crystal_size_max 0.36
_exptl_crystal_size_mid 0.22
_exptl_crystal_size_min 0.18
_refine_diff_density_max 3.042
_refine_diff_density_min -0.971
_refine_diff_density_rms 0.180
_refine_ls_extinction_method none
_refine_ls_goodness_of_fit_ref 0.994
_refine_ls_hydrogen_treatment constr
_refine_ls_matrix_type full
_refine_ls_number_parameters 48
_refine_ls_number_reflns 1257
_refine_ls_number_restraints 1
_refine_ls_restrained_S_all 0.994
_refine_ls_R_factor_all 0.0604
_refine_ls_R_factor_gt 0.0538
_refine_ls_shift/su_max 0.000
_refine_ls_shift/su_mean 0.000
_refine_ls_structure_factor_coef Fsqd
_refine_ls_weighting_details 'calc w=1/[\s^2^(Fo^2^)+(0.1142P)^2^+0.0000P] where P=(Fo^2^+2Fc^2^)/3'
_refine_ls_weighting_scheme calc
_refine_ls_wR_factor_gt 0.1459
_refine_ls_wR_factor_ref 0.1493
_reflns_number_gt 1008
_reflns_number_total 1257
_reflns_threshold_expression >2sigma(I)
_cod_data_source_file c0ce00961j.txt
_cod_data_source_block 1
_cod_original_cell_volume 2579.1(11)
_cod_original_sg_symbol_H-M Imma
_cod_database_code 7205878

loop_
_symmetry_equiv_pos_as_xyz
'x, y, z'
'-x, -y+1/2, z'
'-x, y+1/2, -z'
'x, -y, -z'
'x+1/2, y+1/2, z+1/2'
'-x+1/2, -y+1, z+1/2'
'-x+1/2, y+1, -z+1/2'
'x+1/2, -y+1/2, -z+1/2'
'-x, -y, -z'
'x, y-1/2, -z'
'x, -y-1/2, z'
'-x, y, z'
'-x+1/2, -y+1/2, -z+1/2'
'x+1/2, y, -z+1/2'
'x+1/2, -y, z+1/2'
'-x+1/2, y+1/2, z+1/2'

loop_
_atom_site_label
_atom_site_type_symbol
_atom_site_fract_x
_atom_site_fract_y
_atom_site_fract_z
_atom_site_U_iso_or_equiv
_atom_site_adp_type
_atom_site_occupancy
_atom_site_symmetry_multiplicity
_atom_site_calc_flag
_atom_site_refinement_flags
_atom_site_disorder_assembly
_atom_site_disorder_group
Cd1 Cd 0.5000 0.0000 0.5000 0.0121(3) Uani 1 4 d SU . .
N1 N 0.42903(13) 0.1633(4) 0.4250(2) 0.0193(8) Uani 1 1 d . . .
N2 N 0.38265(15) 0.1046(4) 0.3807(3) 0.0258(9) Uani 0.75 1 d P . .
N2' N 0.38265(15) 0.1046(4) 0.3807(3) 0.0258(9) Uani 0.25 1 d P . .
H2' H 0.3721 -0.0050 0.3716 0.031 Uiso 0.25 1 calc PR . .
C1 C 0.3562(3) 0.2500 0.3534(5) 0.0343(16) Uani 1 2 d S . .
C2 C 0.3016(3) 0.2500 0.2987(5) 0.0331(17) Uani 1 2 d S . .
C3 C 0.2754(3) 0.0941(7) 0.2742(5) 0.061(2) Uani 1 1 d . . .
H3 H 0.2927 -0.0144 0.2908 0.074 Uiso 1 1 calc R . .
Cl1 Cl 0.5000 0.2500 0.62345(19) 0.0367(6) Uani 1 4 d SU . .

loop_
_atom_site_aniso_label
_atom_site_aniso_U_11
_atom_site_aniso_U_22
_atom_site_aniso_U_33
_atom_site_aniso_U_23
_atom_site_aniso_U_13
_atom_site_aniso_U_12
Cd1 0.0066(4) 0.0070(4) 0.0229(4) 0.00269(18) 0.000 0.000
N1 0.0123(17) 0.0111(14) 0.034(2) 0.0036(14) -0.0079(15) -0.0019(14)
N2 0.0201(19) 0.0099(16) 0.047(2) -0.0004(16) -0.0175(18) 0.0012(14)
N2' 0.0201(19) 0.0099(16) 0.047(2) -0.0004(16) -0.0175(18) 0.0012(14)
C1 0.036(4) 0.020(3) 0.047(5) 0.000 -0.014(3) 0.000
C2 0.024(3) 0.019(3) 0.055(5) 0.000 -0.019(3) 0.000
C3 0.052(3) 0.019(3) 0.114(5) 0.002(3) -0.056(4) 0.000(2)
Cl1 0.0409(14) 0.0216(11) 0.0477(16) 0.000 0.000 0.000

loop_
_atom_type_symbol
_atom_type_description
_atom_type_scat_dispersion_real
_atom_type_scat_dispersion_imag
_atom_type_scat_source
C C 0.0033 0.0016 'International Tables Vol C Tables 4.2.6.8 and 6.1.1.4'
H H 0.0000 0.0000 'International Tables Vol C Tables 4.2.6.8 and 6.1.1.4'
N N 0.0061 0.0033 'International Tables Vol C Tables 4.2.6.8 and 6.1.1.4'
Cd Cd -0.8075 1.2024 'International Tables Vol C Tables 4.2.6.8 and 6.1.1.4'
Cl Cl 0.1484 0.1585 'International Tables Vol C Tables 4.2.6.8 and 6.1.1.4'

loop_
_geom_angle_atom_site_label_1
_geom_angle_atom_site_label_2
_geom_angle_atom_site_label_3
_geom_angle
_geom_angle_site_symmetry_1
_geom_angle_site_symmetry_3
_geom_angle_publ_flag
N1 Cd1 N1 90.16(16) 9_656 12_655 ?
N1 Cd1 N1 180.00(17) 9_656 . ?
N1 Cd1 N1 89.84(16) 12_655 . ?
N1 Cd1 N1 89.84(16) 9_656 4_556 ?
N1 Cd1 N1 180.00(11) 12_655 4_556 ?
N1 Cd1 N1 90.16(16) . 4_556 ?
N1 Cd1 Cl1 93.74(9) 9_656 . ?
N1 Cd1 Cl1 86.26(9) 12_655 . ?
N1 Cd1 Cl1 86.26(9) . . ?
N1 Cd1 Cl1 93.74(9) 4_556 . ?
N1 Cd1 Cl1 86.26(9) 9_656 9_656 ?
N1 Cd1 Cl1 93.74(9) 12_655 9_656 ?
N1 Cd1 Cl1 93.74(9) . 9_656 ?
N1 Cd1 Cl1 86.26(9) 4_556 9_656 ?
Cl1 Cd1 Cl1 180.0 . 9_656 ?
N1 N1 N2 109.6(2) 11_565 . ?
N1 N1 Cd1 122.13(8) 11_565 . ?
N2 N1 Cd1 128.3(2) . . ?
C1 N2 N1 103.9(3) . . ?
N2' C1 N2 0.0(4) 11_565 11_565 ?
N2' C1 N2 113.1(5) 11_565 . ?
N2 C1 N2 113.1(5) 11_565 . ?
N2' C1 C2 123.5(3) 11_565 . ?
N2 C1 C2 123.5(3) 11_565 . ?
N2 C1 C2 123.5(3) . . ?
C3 C2 C3 118.5(6) . 11_565 ?
C3 C2 C1 120.7(3) . . ?
C3 C2 C1 120.7(3) 11_565 . ?
C3 C3 C2 120.7(3) 7_545 . ?
C3 C3 H3 119.6 7_545 . ?
C2 C3 H3 119.6 . . ?
Cd1 Cl1 Cd1 93.21(9) . 2_655 ?

loop_
_geom_bond_atom_site_label_1
_geom_bond_atom_site_label_2
_geom_bond_distance
_geom_bond_site_symmetry_2
_geom_bond_publ_flag
Cd1 N1 2.337(3) 9_656 ?
Cd1 N1 2.337(3) 12_655 ?
Cd1 N1 2.337(3) . ?
Cd1 N1 2.337(3) 4_556 ?
Cd1 Cl1 2.6186(19) . ?
Cd1 Cl1 2.6186(19) 9_656 ?
N1 N1 1.320(6) 11_565 ?
N1 N2 1.334(5) . ?
N2 C1 1.326(5) . ?
C1 N2' 1.326(5) 11_565 ?
C1 N2 1.326(5) 11_565 ?
C1 C2 1.500(9) . ?
C2 C3 1.381(6) . ?
C2 C3 1.381(6) 11_565 ?
C3 C3 1.377(10) 7_545 ?
C3 H3 0.9500 . ?
Cl1 Cd1 2.6186(19) 2_655 ?
